data_4128398
loop_
_publ_author_name
'Ozols, Kristers'
'Jang, Yun-Suk'
'Cramer, Nicolai'

_publ_section_title
;
 Chiral Cyclopentadienyl Cobalt(III) Complexes Enable Highly
 Enantioselective 3d-Metal-Catalyzed C-H Functionalizations.
;
_journal_issue 14
_journal_name_full 'Journal of the American Chemical Society'
_journal_page_first 5675
_journal_page_last 5680
_journal_paper_doi 10.1021/jacs.9b02569
_journal_volume 141
_journal_year 2019
_chemical_absolute_configuration rmad
_chemical_formula_moiety 'C33 H29 Co I2 O3'
_chemical_formula_sum 'C33 H29 Co I2 O3'
_chemical_formula_weight 786.29
_space_group_crystal_system monoclinic
_space_group_IT_number 4
_space_group_name_Hall 'P 2yb'
_space_group_name_H-M_alt 'P 1 21 1'
_atom_sites_solution_hydrogens geom
_atom_sites_solution_primary dual
_atom_sites_solution_secondary difmap
_audit_creation_date 2018-10-23
_audit_creation_method
;
Olex2 1.2
(compiled 2018.05.29 svn.r3508 for OlexSys, GUI svn.r5506)
;
_cell_angle_alpha 90
_cell_angle_beta 104.823(2)
_cell_angle_gamma 90
_cell_formula_units_Z 2
_cell_length_a 7.89590(14)
_cell_length_b 18.3744(3)
_cell_length_c 10.6262(2)
_cell_measurement_reflns_used 17673
_cell_measurement_temperature 140.00(10)
_cell_measurement_theta_max 37.0430
_cell_measurement_theta_min 3.7200
_cell_volume 1490.37(5)
_computing_cell_refinement 'CrysAlisPro 1.171.40.20a (Rigaku OD, 2018)'
_computing_data_collection 'CrysAlisPro 1.171.40.20a (Rigaku OD, 2018)'
_computing_data_reduction 'CrysAlisPro 1.171.40.20a (Rigaku OD, 2018)'
_computing_molecular_graphics 'Olex2 (Dolomanov et al., 2009)'
_computing_publication_material 'Olex2 (Dolomanov et al., 2009)'
_computing_structure_refinement 'SHELXL (Sheldrick, 2015)'
_computing_structure_solution 'SHELXT (Sheldrick, 2015)'
_diffrn_ambient_environment N~2~
_diffrn_ambient_temperature 140.00(10)
_diffrn_detector 'CCD plate'
_diffrn_detector_area_resol_mean 10.2665
_diffrn_detector_type Atlas
_diffrn_measured_fraction_theta_full 0.997
_diffrn_measured_fraction_theta_max 0.964
_diffrn_measurement_details
;
List of Runs (angles in degrees, time in seconds):

  # Type    Start    End  Width  t~exp~   \w     \q     \k     \f   Frames
--------------------------------------------------------------------------
  1  \w   -107.00 -41.00   1.00    3.01    --  -29.52 158.00 -28.00   66
  2  \w    -53.00  45.00   1.00    3.01    --  -29.52  37.00  30.00   98
  3  \w      6.00 105.00   1.00    3.01    --   30.46  37.00  30.00   99
  4  \w     -2.00 106.00   1.00    3.01    --   30.46  77.00 120.00  108
  5  \w    -42.00  48.00   1.00    3.01    --   30.46 -57.00 120.00   90
  6  \w     -2.00  52.00   1.00    3.01    --   30.46  77.00   0.00   54
  7  \w     -2.00 107.00   1.00    3.01    --   30.46  77.00-120.00  109
  8  \w    -19.00  71.00   1.00    3.01    --   30.46 -99.00 -60.00   90
  9  \w    -10.00  71.00   1.00    3.01    --   30.46 -99.00-120.00   81
 10  \w     14.00 103.00   1.00    3.01    --   30.46  37.00 120.00   89
;
_diffrn_measurement_device 'four-circle diffractometer'
_diffrn_measurement_device_type 'SuperNova, Dual, Cu at home/near, Atlas'
_diffrn_measurement_method '\w scans'
_diffrn_orient_matrix_type 'CrysAlisPro convention (1999,Acta A55,543-557)'
_diffrn_orient_matrix_UB_11 -0.0377728000
_diffrn_orient_matrix_UB_12 -0.0269058000
_diffrn_orient_matrix_UB_13 -0.0466252000
_diffrn_orient_matrix_UB_21 -0.0218273000
_diffrn_orient_matrix_UB_22 0.0272088000
_diffrn_orient_matrix_UB_23 -0.0488155000
_diffrn_orient_matrix_UB_31 0.0820219000
_diffrn_orient_matrix_UB_32 -0.0051306000
_diffrn_orient_matrix_UB_33 -0.0144984000
_diffrn_radiation_monochromator mirror
_diffrn_radiation_probe x-ray
_diffrn_radiation_type MoK\a
_diffrn_radiation_wavelength 0.71073
_diffrn_reflns_av_R_equivalents 0.0331
_diffrn_reflns_av_unetI/netI 0.0375
_diffrn_reflns_Laue_measured_fraction_full 0.997
_diffrn_reflns_Laue_measured_fraction_max 0.964
_diffrn_reflns_limit_h_max 13
_diffrn_reflns_limit_h_min -13
_diffrn_reflns_limit_k_max 31
_diffrn_reflns_limit_k_min -31
_diffrn_reflns_limit_l_max 18
_diffrn_reflns_limit_l_min -18
_diffrn_reflns_number 52287
_diffrn_reflns_point_group_measured_fraction_full 0.998
_diffrn_reflns_point_group_measured_fraction_max 0.952
_diffrn_reflns_theta_full 25.242
_diffrn_reflns_theta_max 37.641
_diffrn_reflns_theta_min 3.470
_diffrn_source 'micro-focus sealed X-ray tube'
_diffrn_source_type 'SuperNova (Mo) X-ray Source'
_exptl_absorpt_coefficient_mu 2.679
_exptl_absorpt_correction_T_max 1.000
_exptl_absorpt_correction_T_min 0.353
_exptl_absorpt_correction_type gaussian
_exptl_absorpt_process_details
;
CrysAlisPro 1.171.40.20a (Rigaku Oxford Diffraction, 2018)
 Numerical absorption correction based on Gaussian integration over
 a multifaceted crystal model/Empirical absorption correction using
 spherical harmonics as implemented in SCALE3 ABSPACK scaling algorithm.
;
_exptl_crystal_colour 'dark brown'
_exptl_crystal_density_diffrn 1.752
_exptl_crystal_description prism
_exptl_crystal_F_000 768
_exptl_crystal_size_max 0.388
_exptl_crystal_size_mid 0.303
_exptl_crystal_size_min 0.13
_refine_diff_density_max 1.780
_refine_diff_density_min -1.315
_refine_diff_density_rms 0.103
_refine_ls_abs_structure_details
;
 Flack x determined using 5415 quotients [(I+)-(I-)]/[(I+)+(I-)]
 (Parsons, Flack and Wagner, Acta Cryst. B69 (2013) 249-259).
;
_refine_ls_abs_structure_Flack -0.017(5)
_refine_ls_extinction_method none
_refine_ls_goodness_of_fit_ref 1.049
_refine_ls_hydrogen_treatment constr
_refine_ls_matrix_type full
_refine_ls_number_parameters 357
_refine_ls_number_reflns 15132
_refine_ls_number_restraints 1
_refine_ls_restrained_S_all 1.049
_refine_ls_R_factor_all 0.0459
_refine_ls_R_factor_gt 0.0337
_refine_ls_shift/su_max 0.001
_refine_ls_shift/su_mean 0.000
_refine_ls_structure_factor_coef Fsqd
_refine_ls_weighting_details 'w=1/[\s^2^(Fo^2^)+(0.0252P)^2^+0.4298P] where P=(Fo^2^+2Fc^2^)/3'
_refine_ls_weighting_scheme calc
_refine_ls_wR_factor_gt 0.0616
_refine_ls_wR_factor_ref 0.0676
_reflns_Friedel_coverage 0.929
_reflns_Friedel_fraction_full 0.998
_reflns_Friedel_fraction_max 0.940
_reflns_number_gt 13027
_reflns_number_total 15132
_reflns_threshold_expression 'I > 2\s(I)'
_cod_data_source_file ja9b02569_si_002.cif
_cod_data_source_block koz-01-305
_cod_depositor_comments
;
The following automatic conversions were performed:

data item '_exptl_absorpt_correction_type' value 'Gaussian' was
changed to 'gaussian' in accordance with the
/home/data/users/saulius/crontab/automatic-downloads/current/ACS/lib/dictionaries/cif_core.dic
dictionary named 'cif_core.dic' version 2.4.2 last updated on
2011-04-26.

Automatic conversion script
Id: cif_fix_values 6909 2019-04-08 15:41:33Z antanas 
;
_cod_original_cell_volume 1490.38(5)
_cod_database_code 4128398
_shelx_shelxl_version_number 2018/3
_chemical_oxdiff_formula 'C33 H29 O3 I2 Co1'
_shelx_space_group_comment
;
The symmetry employed for this shelxl refinement is uniquely defined
by the following loop, which should always be used as a source of
symmetry information in preference to the above space-group names.
They are only intended as comments.
;
_reflns_odcompleteness_completeness 99.88
_reflns_odcompleteness_iscentric 1
_reflns_odcompleteness_theta 36.23
_olex2_refinement_description
;
1. Fixed Uiso
 At 1.2 times of:
  All C(H) groups, All C(H,H) groups
 At 1.5 times of:
  All C(H,H,H) groups
2.a Secondary CH2 refined with riding coordinates:
 C9(H9A,H9B), C30(H30A,H30B)
2.b Aromatic/amide H refined with riding coordinates:
 C12(H12), C14(H14), C15(H15), C16(H16), C17(H17), C22(H22), C23(H23),
 C24(H24), C25(H25), C27(H27)
2.c Idealised Me refined as rotating group:
 C6(H6A,H6B,H6C), C7(H7A,H7B,H7C), C8(H8A,H8B,H8C), C31(H31A,H31B,H31C),
 C32(H32A,H32B,H32C)
;
_olex2_submission_special_instructions 'No special instructions were received'
_oxdiff_exptl_absorpt_empirical_details
;
Empirical correction (ABSPACK) includes:
- Absorption correction using spherical harmonics
- Frame scaling
- Detector area scaling
- B-factor correction
;
_oxdiff_exptl_absorpt_empirical_full_max 1.167
_oxdiff_exptl_absorpt_empirical_full_min 0.739

loop_
_space_group_symop_operation_xyz
'x, y, z'
'-x, y+1/2, -z'

loop_
_atom_site_label
_atom_site_type_symbol
_atom_site_fract_x
_atom_site_fract_y
_atom_site_fract_z
_atom_site_U_iso_or_equiv
_atom_site_adp_type
_atom_site_occupancy
_atom_site_site_symmetry_order
_atom_site_calc_flag
_atom_site_refinement_flags_posn
I1 I 1.15249(3) 0.63924(2) 0.55732(2) 0.02770(5) Uani 1 1 d .
I2 I 0.86274(3) 0.57108(2) 0.23838(2) 0.03333(6) Uani 1 1 d .
Co1 Co 0.83910(5) 0.58871(2) 0.47500(4) 0.01708(8) Uani 1 1 d .
O1 O 0.6669(3) 0.68660(12) 0.8826(2) 0.0228(5) Uani 1 1 d .
O2 O 0.6187(4) 0.39097(14) 0.4148(2) 0.0285(5) Uani 1 1 d .
O3 O 1.0056(4) 0.44630(15) 0.5344(4) 0.0411(8) Uani 1 1 d .
C1 C 0.6710(4) 0.67890(17) 0.4443(3) 0.0214(6) Uani 1 1 d .
C2 C 0.7562(4) 0.67514(16) 0.5797(3) 0.0191(5) Uani 1 1 d .
C3 C 0.7230(4) 0.60468(15) 0.6266(3) 0.0157(5) Uani 1 1 d .
C4 C 0.6005(4) 0.56805(17) 0.5222(3) 0.0161(4) Uani 1 1 d .
C5 C 0.5691(4) 0.61363(18) 0.4097(3) 0.0202(5) Uani 1 1 d .
C6 C 0.6778(5) 0.7432(2) 0.3580(4) 0.0295(7) Uani 1 1 d .
H6A H 0.800128 0.754730 0.361593 0.044 Uiso 1 1 calc GR
H6B H 0.622568 0.785331 0.387948 0.044 Uiso 1 1 calc GR
H6C H 0.615002 0.731554 0.268168 0.044 Uiso 1 1 calc GR
C7 C 0.8508(5) 0.73685(18) 0.6591(4) 0.0272(7) Uani 1 1 d .
H7A H 0.943269 0.717647 0.731306 0.041 Uiso 1 1 calc GR
H7B H 0.768025 0.765393 0.693730 0.041 Uiso 1 1 calc GR
H7C H 0.902993 0.768008 0.604231 0.041 Uiso 1 1 calc GR
C8 C 0.4411(5) 0.5980(2) 0.2839(3) 0.0269(7) Uani 1 1 d .
H8A H 0.462909 0.630518 0.216647 0.040 Uiso 1 1 calc GR
H8B H 0.321973 0.605951 0.292943 0.040 Uiso 1 1 calc GR
H8C H 0.453665 0.547351 0.259115 0.040 Uiso 1 1 calc GR
C9 C 0.7886(3) 0.57544(17) 0.7627(3) 0.0167(5) Uani 1 1 d .
H9A H 0.872191 0.610397 0.816325 0.020 Uiso 1 1 calc R
H9B H 0.850978 0.528908 0.760493 0.020 Uiso 1 1 calc R
C10 C 0.6370(4) 0.56338(16) 0.8227(3) 0.0153(4) Uani 1 1 d .
C11 C 0.5756(4) 0.62389(15) 0.8847(3) 0.0166(5) Uani 1 1 d .
C12 C 0.4365(4) 0.61617(16) 0.9387(3) 0.0177(5) Uani 1 1 d .
H12 H 0.398197 0.656311 0.980611 0.021 Uiso 1 1 calc R
C13 C 0.3501(4) 0.54826(16) 0.9319(3) 0.0166(5) Uani 1 1 d .
C14 C 0.2064(4) 0.53949(17) 0.9881(3) 0.0198(5) Uani 1 1 d .
H14 H 0.171094 0.579038 1.033030 0.024 Uiso 1 1 calc R
C15 C 0.1182(4) 0.4748(2) 0.9782(4) 0.0234(6) Uani 1 1 d .
H15 H 0.023417 0.469538 1.017456 0.028 Uiso 1 1 calc R
C16 C 0.1672(4) 0.41599(17) 0.9103(4) 0.0225(6) Uani 1 1 d .
H16 H 0.103435 0.371630 0.901679 0.027 Uiso 1 1 calc R
C17 C 0.3076(4) 0.42272(17) 0.8563(3) 0.0201(5) Uani 1 1 d .
H17 H 0.340064 0.382757 0.810744 0.024 Uiso 1 1 calc R
C18 C 0.4042(4) 0.48844(16) 0.8678(3) 0.0159(5) Uani 1 1 d .
C19 C 0.5524(4) 0.49694(15) 0.8140(3) 0.0150(5) Uani 1 1 d .
C20 C 0.6138(4) 0.43529(15) 0.7453(3) 0.0161(5) Uani 1 1 d .
C21 C 0.7032(4) 0.37412(15) 0.8178(3) 0.0171(5) Uani 1 1 d .
C22 C 0.7382(4) 0.36932(18) 0.9553(3) 0.0201(5) Uani 1 1 d .
H22 H 0.698870 0.406765 1.002635 0.024 Uiso 1 1 calc R
C23 C 0.8287(5) 0.31085(19) 1.0207(4) 0.0250(6) Uani 1 1 d .
H23 H 0.852225 0.308684 1.112874 0.030 Uiso 1 1 calc R
C24 C 0.8868(4) 0.25421(18) 0.9530(4) 0.0259(7) Uani 1 1 d .
H24 H 0.948047 0.213921 0.999289 0.031 Uiso 1 1 calc R
C25 C 0.8549(4) 0.25728(17) 0.8200(4) 0.0240(6) Uani 1 1 d .
H25 H 0.894271 0.218877 0.774698 0.029 Uiso 1 1 calc R
C26 C 0.7635(4) 0.31725(16) 0.7488(3) 0.0188(5) Uani 1 1 d .
C27 C 0.7352(4) 0.32118(17) 0.6119(3) 0.0218(6) Uani 1 1 d .
H27 H 0.774208 0.282959 0.566092 0.026 Uiso 1 1 calc R
C28 C 0.6514(4) 0.38025(16) 0.5461(3) 0.0199(6) Uani 1 1 d .
C29 C 0.5900(4) 0.43826(15) 0.6124(3) 0.0164(5) Uani 1 1 d .
C30 C 0.4957(4) 0.50071(16) 0.5319(3) 0.0174(5) Uani 1 1 d .
H30A H 0.444797 0.482497 0.442554 0.021 Uiso 1 1 calc R
H30B H 0.396919 0.515151 0.568062 0.021 Uiso 1 1 calc R
C31 C 0.6272(5) 0.74647(18) 0.9541(4) 0.0275(7) Uani 1 1 d .
H31A H 0.502784 0.758720 0.922351 0.041 Uiso 1 1 calc GR
H31B H 0.698450 0.788461 0.942780 0.041 Uiso 1 1 calc GR
H31C H 0.653061 0.733666 1.046580 0.041 Uiso 1 1 calc GR
C32 C 0.6777(7) 0.3364(3) 0.3409(4) 0.0468(12) Uani 1 1 d .
H32A H 0.645192 0.349987 0.248624 0.070 Uiso 1 1 calc GR
H32B H 0.623066 0.289745 0.352018 0.070 Uiso 1 1 calc GR
H32C H 0.805310 0.331850 0.371086 0.070 Uiso 1 1 calc GR
C33 C 0.9374(4) 0.49993(19) 0.5112(4) 0.0256(6) Uani 1 1 d .

loop_
_atom_site_aniso_label
_atom_site_aniso_U_11
_atom_site_aniso_U_22
_atom_site_aniso_U_33
_atom_site_aniso_U_23
_atom_site_aniso_U_13
_atom_site_aniso_U_12
I1 0.01915(8) 0.02402(9) 0.04029(13) 0.00032(9) 0.00826(8) 0.00196(8)
I2 0.03288(12) 0.04971(15) 0.02117(9) -0.00389(10) 0.01378(8) 0.00468(10)
Co1 0.01755(17) 0.01882(18) 0.01697(17) 0.00246(14) 0.00825(14) 0.00386(14)
O1 0.0290(12) 0.0176(10) 0.0254(12) -0.0072(8) 0.0136(9) -0.0067(8)
O2 0.0382(14) 0.0295(12) 0.0188(11) -0.0058(10) 0.0091(10) 0.0088(10)
O3 0.0329(14) 0.0249(13) 0.071(2) 0.0087(14) 0.0236(15) 0.0089(11)
C1 0.0251(14) 0.0207(13) 0.0220(14) 0.0065(11) 0.0127(12) 0.0063(11)
C2 0.0199(13) 0.0189(12) 0.0217(14) 0.0011(10) 0.0108(11) 0.0028(10)
C3 0.0156(11) 0.0175(12) 0.0157(12) 0.0015(9) 0.0073(9) 0.0025(9)
C4 0.0162(11) 0.0188(11) 0.0141(10) 0.0022(10) 0.0054(9) 0.0036(10)
C5 0.0185(12) 0.0271(14) 0.0155(12) 0.0046(11) 0.0054(10) 0.0067(11)
C6 0.0372(19) 0.0261(16) 0.0288(18) 0.0130(14) 0.0151(15) 0.0093(14)
C7 0.0351(18) 0.0182(14) 0.0325(18) -0.0034(13) 0.0162(15) -0.0028(12)
C8 0.0254(15) 0.0400(19) 0.0141(13) 0.0054(13) 0.0030(11) 0.0061(13)
C9 0.0149(11) 0.0193(12) 0.0162(11) 0.0022(10) 0.0046(9) -0.0016(10)
C10 0.0167(11) 0.0178(11) 0.0119(10) -0.0002(9) 0.0046(8) -0.0006(9)
C11 0.0175(12) 0.0153(12) 0.0167(12) 0.0022(9) 0.0039(10) -0.0015(9)
C12 0.0210(13) 0.0174(11) 0.0158(12) -0.0014(10) 0.0070(10) 0.0013(10)
C13 0.0163(12) 0.0199(12) 0.0137(11) 0.0001(9) 0.0042(9) 0.0008(9)
C14 0.0169(12) 0.0234(13) 0.0198(13) -0.0004(11) 0.0061(10) 0.0019(10)
C15 0.0150(13) 0.0316(16) 0.0252(16) 0.0005(13) 0.0083(11) -0.0010(11)
C16 0.0180(13) 0.0222(14) 0.0279(16) 0.0015(12) 0.0067(11) -0.0036(10)
C17 0.0206(13) 0.0188(12) 0.0219(14) -0.0006(11) 0.0071(11) 0.0001(10)
C18 0.0155(11) 0.0176(12) 0.0144(12) 0.0012(9) 0.0036(9) 0.0014(9)
C19 0.0176(12) 0.0142(11) 0.0138(11) 0.0007(9) 0.0049(9) -0.0001(9)
C20 0.0167(12) 0.0141(11) 0.0186(13) 0.0002(9) 0.0065(10) -0.0008(9)
C21 0.0156(11) 0.0157(13) 0.0199(13) 0.0014(10) 0.0042(10) 0.0000(9)
C22 0.0190(12) 0.0207(13) 0.0218(15) 0.0043(11) 0.0075(11) 0.0020(11)
C23 0.0229(15) 0.0256(15) 0.0263(16) 0.0097(12) 0.0062(12) 0.0005(12)
C24 0.0225(15) 0.0203(14) 0.0344(19) 0.0089(13) 0.0067(13) 0.0003(11)
C25 0.0211(14) 0.0146(12) 0.0359(18) -0.0006(12) 0.0068(13) 0.0004(10)
C26 0.0167(12) 0.0140(12) 0.0261(15) -0.0011(10) 0.0059(11) -0.0018(9)
C27 0.0230(14) 0.0188(13) 0.0243(15) -0.0058(11) 0.0073(11) 0.0012(11)
C28 0.0215(13) 0.0195(13) 0.0192(14) -0.0037(11) 0.0062(11) 0.0001(10)
C29 0.0171(12) 0.0149(11) 0.0176(12) -0.0012(9) 0.0051(10) -0.0006(9)
C30 0.0168(12) 0.0196(12) 0.0151(12) -0.0012(10) 0.0027(9) 0.0003(10)
C31 0.0360(18) 0.0184(14) 0.0308(18) -0.0083(13) 0.0135(15) -0.0022(13)
C32 0.061(3) 0.055(3) 0.026(2) -0.0118(19) 0.0132(19) 0.024(2)
C33 0.0227(14) 0.0234(14) 0.0346(18) 0.0014(13) 0.0143(13) 0.0021(12)

loop_
_atom_type_symbol
_atom_type_description
_atom_type_scat_dispersion_real
_atom_type_scat_dispersion_imag
_atom_type_scat_source
C C 0.0033 0.0016 'International Tables Vol C Tables 4.2.6.8 and 6.1.1.4'
H H 0.0000 0.0000 'International Tables Vol C Tables 4.2.6.8 and 6.1.1.4'
Co Co 0.3494 0.9721 'International Tables Vol C Tables 4.2.6.8 and 6.1.1.4'
I I -0.4742 1.8119 'International Tables Vol C Tables 4.2.6.8 and 6.1.1.4'
O O 0.0106 0.0060 'International Tables Vol C Tables 4.2.6.8 and 6.1.1.4'

loop_
_exptl_crystal_face_index_h
_exptl_crystal_face_index_k
_exptl_crystal_face_index_l
_exptl_crystal_face_perp_dist
0 1 -1 0.0510
0 -1 1 0.0791
-2 1 1 0.1434
-1 -1 1 0.1619
0 1 0 0.1687
0 -1 0 0.1043
-1 2 1 0.1237
1 -2 -1 0.1819
2 0 -1 0.1415
2 1 2 0.1364
-2 1 2 0.1316
0 -1 -2 0.1248
1 -2 1 0.1029
-1 2 0 0.1081
1 0 0 0.1115
0 1 2 0.1582
0 2 -1 0.0771
0 -2 1 0.0771
1 2 -1 0.1300

loop_
_geom_angle_atom_site_label_1
_geom_angle_atom_site_label_2
_geom_angle_atom_site_label_3
_geom_angle
I1 Co1 I2 94.198(15)
C1 Co1 I1 106.42(10)
C1 Co1 I2 98.52(9)
C1 Co1 C2 39.36(13)
C1 Co1 C4 67.03(12)
C1 Co1 C5 39.94(13)
C2 Co1 I1 87.18(9)
C2 Co1 I2 134.99(9)
C3 Co1 I1 105.25(9)
C3 Co1 I2 158.54(9)
C3 Co1 C1 67.64(11)
C3 Co1 C2 39.88(11)
C3 Co1 C4 40.32(11)
C3 Co1 C5 67.31(12)
C4 Co1 I1 145.53(8)
C4 Co1 I2 120.02(8)
C4 Co1 C2 66.27(12)
C4 Co1 C5 39.55(11)
C5 Co1 I1 146.35(9)
C5 Co1 I2 91.47(8)
C5 Co1 C2 65.96(13)
C33 Co1 I1 85.99(11)
C33 Co1 I2 87.69(12)
C33 Co1 C1 165.54(13)
C33 Co1 C2 137.17(15)
C33 Co1 C3 102.39(14)
C33 Co1 C4 98.55(13)
C33 Co1 C5 127.40(14)
C11 O1 C31 117.3(2)
C28 O2 C32 117.3(3)
C2 C1 Co1 71.83(17)
C2 C1 C5 107.8(3)
C2 C1 C6 124.9(3)
C5 C1 Co1 70.79(17)
C5 C1 C6 127.1(3)
C6 C1 Co1 126.6(2)
C1 C2 Co1 68.81(17)
C1 C2 C3 108.2(3)
C1 C2 C7 124.8(3)
C3 C2 Co1 67.52(15)
C3 C2 C7 126.8(3)
C7 C2 Co1 133.1(2)
C2 C3 Co1 72.60(16)
C2 C3 C4 107.5(3)
C2 C3 C9 127.3(3)
C4 C3 Co1 71.21(15)
C4 C3 C9 124.9(3)
C9 C3 Co1 125.83(19)
C3 C4 Co1 68.47(15)
C3 C4 C30 127.2(2)
C5 C4 Co1 70.66(16)
C5 C4 C3 108.0(3)
C5 C4 C30 124.0(3)
C30 C4 Co1 134.8(2)
C1 C5 Co1 69.27(17)
C1 C5 C8 126.8(3)
C4 C5 Co1 69.80(16)
C4 C5 C1 108.0(3)
C4 C5 C8 125.0(3)
C8 C5 Co1 130.6(2)
C1 C6 H6A 109.5
C1 C6 H6B 109.5
C1 C6 H6C 109.5
H6A C6 H6B 109.5
H6A C6 H6C 109.5
H6B C6 H6C 109.5
C2 C7 H7A 109.5
C2 C7 H7B 109.5
C2 C7 H7C 109.5
H7A C7 H7B 109.5
H7A C7 H7C 109.5
H7B C7 H7C 109.5
C5 C8 H8A 109.5
C5 C8 H8B 109.5
C5 C8 H8C 109.5
H8A C8 H8B 109.5
H8A C8 H8C 109.5
H8B C8 H8C 109.5
C3 C9 H9A 109.7
C3 C9 H9B 109.7
C3 C9 C10 110.0(2)
H9A C9 H9B 108.2
C10 C9 H9A 109.7
C10 C9 H9B 109.7
C11 C10 C9 118.5(3)
C19 C10 C9 121.5(3)
C19 C10 C11 120.0(2)
O1 C11 C10 113.9(2)
O1 C11 C12 125.3(3)
C12 C11 C10 120.8(3)
C11 C12 H12 120.1
C11 C12 C13 119.8(3)
C13 C12 H12 120.1
C12 C13 C14 120.4(3)
C12 C13 C18 120.5(2)
C18 C13 C14 119.1(3)
C13 C14 H14 119.6
C15 C14 C13 120.8(3)
C15 C14 H14 119.6
C14 C15 H15 119.8
C14 C15 C16 120.3(3)
C16 C15 H15 119.8
C15 C16 H16 120.0
C17 C16 C15 120.0(3)
C17 C16 H16 120.0
C16 C17 H17 119.6
C16 C17 C18 120.9(3)
C18 C17 H17 119.6
C13 C18 C17 118.7(3)
C13 C18 C19 119.0(3)
C17 C18 C19 122.3(3)
C10 C19 C18 119.8(2)
C10 C19 C20 119.4(2)
C18 C19 C20 120.7(2)
C21 C20 C19 120.4(3)
C29 C20 C19 119.6(3)
C29 C20 C21 119.9(3)
C22 C21 C20 122.6(3)
C22 C21 C26 118.7(3)
C26 C21 C20 118.6(3)
C21 C22 H22 119.7
C23 C22 C21 120.5(3)
C23 C22 H22 119.7
C22 C23 H23 119.5
C22 C23 C24 121.0(3)
C24 C23 H23 119.5
C23 C24 H24 120.1
C25 C24 C23 119.9(3)
C25 C24 H24 120.1
C24 C25 H25 119.6
C24 C25 C26 120.9(3)
C26 C25 H25 119.6
C25 C26 C21 119.0(3)
C27 C26 C21 120.3(3)
C27 C26 C25 120.7(3)
C26 C27 H27 120.2
C28 C27 C26 119.7(3)
C28 C27 H27 120.2
O2 C28 C27 125.3(3)
O2 C28 C29 113.4(3)
C27 C28 C29 121.4(3)
C20 C29 C28 120.1(3)
C20 C29 C30 122.0(3)
C28 C29 C30 117.9(3)
C4 C30 C29 117.6(2)
C4 C30 H30A 107.9
C4 C30 H30B 107.9
C29 C30 H30A 107.9
C29 C30 H30B 107.9
H30A C30 H30B 107.2
O1 C31 H31A 109.5
O1 C31 H31B 109.5
O1 C31 H31C 109.5
H31A C31 H31B 109.5
H31A C31 H31C 109.5
H31B C31 H31C 109.5
O2 C32 H32A 109.5
O2 C32 H32B 109.5
O2 C32 H32C 109.5
H32A C32 H32B 109.5
H32A C32 H32C 109.5
H32B C32 H32C 109.5
O3 C33 Co1 176.8(3)

loop_
_geom_bond_atom_site_label_1
_geom_bond_atom_site_label_2
_geom_bond_distance
I1 Co1 2.5773(5)
I2 Co1 2.5888(5)
Co1 C1 2.096(3)
Co1 C2 2.136(3)
Co1 C3 2.068(3)
Co1 C4 2.105(3)
Co1 C5 2.116(3)
Co1 C33 1.805(3)
O1 C11 1.362(3)
O1 C31 1.416(4)
O2 C28 1.367(4)
O2 C32 1.424(5)
O3 C33 1.120(4)
C1 C2 1.426(5)
C1 C5 1.439(5)
C1 C6 1.506(4)
C2 C3 1.435(4)
C2 C7 1.494(5)
C3 C4 1.439(4)
C3 C9 1.506(4)
C4 C5 1.428(4)
C4 C30 1.506(4)
C5 C8 1.483(5)
C6 H6A 0.9800
C6 H6B 0.9800
C6 H6C 0.9800
C7 H7A 0.9800
C7 H7B 0.9800
C7 H7C 0.9800
C8 H8A 0.9800
C8 H8B 0.9800
C8 H8C 0.9800
C9 H9A 0.9900
C9 H9B 0.9900
C9 C10 1.510(4)
C10 C11 1.438(4)
C10 C19 1.383(4)
C11 C12 1.370(4)
C12 H12 0.9500
C12 C13 1.415(4)
C13 C14 1.419(4)
C13 C18 1.416(4)
C14 H14 0.9500
C14 C15 1.368(5)
C15 H15 0.9500
C15 C16 1.408(5)
C16 H16 0.9500
C16 C17 1.378(4)
C17 H17 0.9500
C17 C18 1.417(4)
C18 C19 1.437(4)
C19 C20 1.494(4)
C20 C21 1.441(4)
C20 C29 1.377(4)
C21 C22 1.419(5)
C21 C26 1.426(4)
C22 H22 0.9500
C22 C23 1.376(5)
C23 H23 0.9500
C23 C24 1.407(5)
C24 H24 0.9500
C24 C25 1.372(6)
C25 H25 0.9500
C25 C26 1.424(5)
C26 C27 1.416(5)
C27 H27 0.9500
C27 C28 1.367(5)
C28 C29 1.429(4)
C29 C30 1.509(4)
C30 H30A 0.9900
C30 H30B 0.9900
C31 H31A 0.9800
C31 H31B 0.9800
C31 H31C 0.9800
C32 H32A 0.9800
C32 H32B 0.9800
C32 H32C 0.9800

loop_
_geom_torsion_atom_site_label_1
_geom_torsion_atom_site_label_2
_geom_torsion_atom_site_label_3
_geom_torsion_atom_site_label_4
_geom_torsion
Co1 C1 C2 C3 -55.98(19)
Co1 C1 C2 C7 128.5(3)
Co1 C1 C5 C4 59.2(2)
Co1 C1 C5 C8 -125.9(3)
Co1 C2 C3 C4 -63.06(18)
Co1 C2 C3 C9 122.2(3)
Co1 C3 C4 C5 -59.83(19)
Co1 C3 C4 C30 130.7(3)
Co1 C3 C9 C10 -150.8(2)
Co1 C4 C5 C1 -58.9(2)
Co1 C4 C5 C8 126.1(3)
Co1 C4 C30 C29 50.9(4)
O1 C11 C12 C13 178.6(3)
O2 C28 C29 C20 -179.9(3)
O2 C28 C29 C30 1.7(4)
C1 C2 C3 Co1 56.8(2)
C1 C2 C3 C4 -6.3(3)
C1 C2 C3 C9 178.9(3)
C2 C1 C5 Co1 -62.7(2)
C2 C1 C5 C4 -3.4(3)
C2 C1 C5 C8 171.4(3)
C2 C3 C4 Co1 63.97(18)
C2 C3 C4 C5 4.1(3)
C2 C3 C4 C30 -165.3(3)
C2 C3 C9 C10 114.2(3)
C3 C4 C5 Co1 58.46(19)
C3 C4 C5 C1 -0.5(3)
C3 C4 C5 C8 -175.5(3)
C3 C4 C30 C29 -45.1(4)
C3 C9 C10 C11 -85.0(3)
C3 C9 C10 C19 92.1(3)
C4 C3 C9 C10 -59.7(4)
C5 C1 C2 Co1 62.0(2)
C5 C1 C2 C3 6.0(3)
C5 C1 C2 C7 -169.5(3)
C5 C4 C30 C29 147.0(3)
C6 C1 C2 Co1 -122.4(3)
C6 C1 C2 C3 -178.4(3)
C6 C1 C2 C7 6.1(5)
C6 C1 C5 Co1 121.8(3)
C6 C1 C5 C4 -178.9(3)
C6 C1 C5 C8 -4.0(5)
C7 C2 C3 Co1 -127.8(3)
C7 C2 C3 C4 169.1(3)
C7 C2 C3 C9 -5.7(5)
C9 C3 C4 Co1 -121.1(3)
C9 C3 C4 C5 179.1(3)
C9 C3 C4 C30 9.6(4)
C9 C10 C11 O1 -0.7(4)
C9 C10 C11 C12 178.9(3)
C9 C10 C19 C18 -177.5(3)
C9 C10 C19 C20 0.8(4)
C10 C11 C12 C13 -1.0(4)
C10 C19 C20 C21 108.8(3)
C10 C19 C20 C29 -68.9(4)
C11 C10 C19 C18 -0.5(4)
C11 C10 C19 C20 177.9(3)
C11 C12 C13 C14 179.7(3)
C11 C12 C13 C18 -1.1(4)
C12 C13 C14 C15 177.8(3)
C12 C13 C18 C17 -176.2(3)
C12 C13 C18 C19 2.3(4)
C13 C14 C15 C16 -0.9(5)
C13 C18 C19 C10 -1.5(4)
C13 C18 C19 C20 -179.9(3)
C14 C13 C18 C17 3.0(4)
C14 C13 C18 C19 -178.4(3)
C14 C15 C16 C17 1.8(5)
C15 C16 C17 C18 -0.1(5)
C16 C17 C18 C13 -2.3(5)
C16 C17 C18 C19 179.3(3)
C17 C18 C19 C10 177.0(3)
C17 C18 C19 C20 -1.4(4)
C18 C13 C14 C15 -1.5(5)
C18 C19 C20 C21 -72.8(4)
C18 C19 C20 C29 109.4(3)
C19 C10 C11 O1 -177.9(3)
C19 C10 C11 C12 1.7(4)
C19 C20 C21 C22 -0.4(4)
C19 C20 C21 C26 -178.4(3)
C19 C20 C29 C28 178.7(3)
C19 C20 C29 C30 -2.9(4)
C20 C21 C22 C23 -178.0(3)
C20 C21 C26 C25 178.8(3)
C20 C21 C26 C27 -0.2(4)
C20 C29 C30 C4 84.2(3)
C21 C20 C29 C28 1.0(4)
C21 C20 C29 C30 179.4(3)
C21 C22 C23 C24 -0.7(5)
C21 C26 C27 C28 0.8(5)
C22 C21 C26 C25 0.7(4)
C22 C21 C26 C27 -178.3(3)
C22 C23 C24 C25 0.7(5)
C23 C24 C25 C26 0.1(5)
C24 C25 C26 C21 -0.8(5)
C24 C25 C26 C27 178.2(3)
C25 C26 C27 C28 -178.2(3)
C26 C21 C22 C23 0.0(4)
C26 C27 C28 O2 178.9(3)
C26 C27 C28 C29 -0.5(5)
C27 C28 C29 C20 -0.4(5)
C27 C28 C29 C30 -178.8(3)
C28 C29 C30 C4 -97.4(3)
C29 C20 C21 C22 177.3(3)
C29 C20 C21 C26 -0.7(4)
C30 C4 C5 Co1 -131.6(3)
C30 C4 C5 C1 169.4(3)
C30 C4 C5 C8 -5.6(5)
C31 O1 C11 C10 -173.2(3)
C31 O1 C11 C12 7.2(5)
C32 O2 C28 C27 -0.4(5)
C32 O2 C28 C29 179.1(4)

loop_
_exptl_oxdiff_crystal_face_indexfrac_h
_exptl_oxdiff_crystal_face_indexfrac_k
_exptl_oxdiff_crystal_face_indexfrac_l
_exptl_oxdiff_crystal_face_x
_exptl_oxdiff_crystal_face_y
_exptl_oxdiff_crystal_face_z
-0.0000 1.0000 -1.0000 0.0197 0.0760 0.0094
0.0000 -1.0000 1.0000 -0.0197 -0.0760 -0.0094
-2.0000 1.0000 1.0000 0.0020 0.0220 -0.1837
-1.0000 -1.0000 1.0000 0.0181 -0.0542 -0.0914
0.0000 1.0000 0.0000 -0.0269 0.0272 -0.0051
-0.0000 -1.0000 -0.0000 0.0269 -0.0272 0.0051
-1.0000 2.0000 1.0000 -0.0627 0.0274 -0.1068
1.0000 -2.0000 -1.0000 0.0627 -0.0274 0.1068
2.0000 -0.0000 -1.0000 -0.0289 0.0052 0.1785
2.0000 1.0000 2.0000 -0.1957 -0.1141 0.1299
-2.0000 1.0000 2.0000 -0.0446 -0.0268 -0.1982
-0.0000 -1.0000 -2.0000 0.1202 0.0704 0.0341
1.0000 -2.0000 1.0000 -0.0306 -0.1251 0.0778
-1.0000 2.0000 0.0000 -0.0160 0.0762 -0.0923
1.0000 -0.0000 0.0000 -0.0378 -0.0218 0.0820
0.0000 1.0000 2.0000 -0.1202 -0.0704 -0.0341
-0.0000 2.0000 -1.0000 -0.0072 0.1032 0.0042
0.0000 -2.0000 1.0000 0.0072 -0.1032 -0.0042
1.0000 2.0000 -1.0000 -0.0450 0.0814 0.0863
